data_7716305
loop_
_publ_author_name
'Qu, Yao'
'Xi, Zhixian'
'Sun, Zhenzhou'
'Yang, Li'
'Liu, Rui'
'Dong, Ben'
'Wu, Biao'
'Yang, Xiao-Juan'

_publ_section_title
;
 Activation of cyclopentadiene derivatives by an &#x3b1;-diimine-ligated
 Mg-Mg-bonded compound.
;
_journal_issue 24
_journal_name_full 'Dalton transactions (Cambridge, England : 2003)'
_journal_page_first 10065
_journal_page_last 10069
_journal_paper_doi 10.1039/d4dt01038h
_journal_volume 53
_journal_year 2024
_chemical_formula_moiety 'C41 H61 K Mg N2 O'
_chemical_formula_sum 'C41 H61 K Mg N2 O'
_chemical_formula_weight 661.32
_space_group_crystal_system orthorhombic
_space_group_IT_number 29
_space_group_name_Hall 'P 2c -2ac'
_space_group_name_H-M_alt 'P c a 21'
_atom_sites_solution_hydrogens geom
_atom_sites_solution_primary iterative
_audit_creation_date 2023-12-18
_audit_creation_method
;
Olex2 1.5
(compiled 2023.08.24 svn.re1ec1418 for OlexSys, GUI svn.r6817)
;
_audit_update_record
;
2024-01-26 deposited with the CCDC.	2024-05-09 downloaded from the CCDC.
;
_cell_angle_alpha 90
_cell_angle_beta 90
_cell_angle_gamma 90
_cell_formula_units_Z 4
_cell_length_a 22.2816(8)
_cell_length_b 8.9404(3)
_cell_length_c 19.5450(6)
_cell_measurement_reflns_used 9824
_cell_measurement_temperature 180.00(10)
_cell_measurement_theta_max 30.8700
_cell_measurement_theta_min 2.3080
_cell_volume 3893.5(2)
_computing_cell_refinement 'CrysAlisPro 1.171.42.86a (Rigaku OD, 2023)'
_computing_data_collection 'CrysAlisPro 1.171.42.86a (Rigaku OD, 2023)'
_computing_data_reduction 'CrysAlisPro 1.171.42.86a (Rigaku OD, 2023)'
_computing_molecular_graphics 'Olex2 1.5 (Dolomanov et al., 2009)'
_computing_publication_material 'Olex2 1.5 (Dolomanov et al., 2009)'
_computing_structure_refinement 'SHELXL 2018/3 (Sheldrick, 2015)'
_computing_structure_solution 'olex2.solve 1.5 (Bourhis et al., 2015)'
_diffrn_ambient_environment N~2~
_diffrn_ambient_temperature 180.00(10)
_diffrn_detector 'Hybrid Pixel Array Detector'
_diffrn_detector_area_resol_mean 10.0000
_diffrn_detector_type HyPix
_diffrn_measured_fraction_theta_full 0.999
_diffrn_measured_fraction_theta_max 0.999
_diffrn_measurement_details
;
List of Runs (angles in degrees, time in seconds):

  # Type    Start    End  Width  t~exp~   \w     \q     \k     \f   Frames
#--------------------------------------------------------------------------
  1  \w    -78.00   6.00   0.50    3.00    --   -6.75 -57.00  30.00  168
  2  \w    -71.00  -6.00   0.50    3.00    --   -6.75  -8.00 -89.00  130
  3  \w     -3.00  36.00   0.50    3.00    --    3.39 -99.00-120.00   78
;
_diffrn_measurement_device 'four-circle diffractometer'
_diffrn_measurement_device_type 'XtaLAB Synergy R, DW system, HyPix'
_diffrn_measurement_method '\w scans'
_diffrn_orient_matrix_type 'CrysAlisPro convention (1999,Acta A55,543-557)'
_diffrn_orient_matrix_UB_11 0.0313268000
_diffrn_orient_matrix_UB_12 0.0086707000
_diffrn_orient_matrix_UB_13 0.0052587000
_diffrn_orient_matrix_UB_21 -0.0046057000
_diffrn_orient_matrix_UB_22 -0.0001164000
_diffrn_orient_matrix_UB_23 0.0358888000
_diffrn_orient_matrix_UB_31 0.0034272000
_diffrn_orient_matrix_UB_32 -0.0788542000
_diffrn_orient_matrix_UB_33 0.0004816000
_diffrn_radiation_monochromator mirror
_diffrn_radiation_probe x-ray
_diffrn_radiation_type 'Mo K\a'
_diffrn_radiation_wavelength 0.71073
_diffrn_reflns_av_R_equivalents 0.0298
_diffrn_reflns_av_unetI/netI 0.0313
_diffrn_reflns_Laue_measured_fraction_full 0.999
_diffrn_reflns_Laue_measured_fraction_max 0.999
_diffrn_reflns_limit_h_max 25
_diffrn_reflns_limit_h_min -27
_diffrn_reflns_limit_k_max 11
_diffrn_reflns_limit_k_min -10
_diffrn_reflns_limit_l_max 22
_diffrn_reflns_limit_l_min -24
_diffrn_reflns_number 22362
_diffrn_reflns_point_group_measured_fraction_full 0.999
_diffrn_reflns_point_group_measured_fraction_max 0.999
_diffrn_reflns_theta_full 25.242
_diffrn_reflns_theta_max 26.014
_diffrn_reflns_theta_min 2.278
_diffrn_source 'Rotating-anode X-ray tube'
_diffrn_source_type 'Rigaku (Mo) X-ray Source'
_exptl_absorpt_coefficient_mu 0.185
_exptl_absorpt_correction_T_max 1.00000
_exptl_absorpt_correction_T_min 0.93006
_exptl_absorpt_correction_type multi-scan
_exptl_absorpt_process_details
;
CrysAlisPro 1.171.42.86a (Rigaku Oxford Diffraction, 2023)
Empirical absorption correction using spherical harmonics,
implemented in SCALE3 ABSPACK scaling algorithm.
;
_exptl_crystal_colour 'clear light yellow'
_exptl_crystal_colour_lustre clear
_exptl_crystal_colour_modifier light
_exptl_crystal_colour_primary yellow
_exptl_crystal_density_diffrn 1.128
_exptl_crystal_description block
_exptl_crystal_F_000 1440
_exptl_crystal_size_max 0.37
_exptl_crystal_size_mid 0.33
_exptl_crystal_size_min 0.32
_refine_diff_density_max 0.206
_refine_diff_density_min -0.151
_refine_diff_density_rms 0.030
_refine_ls_abs_structure_details
;
 Refined as a perfect inversion twin.
;
_refine_ls_abs_structure_Flack 0.5
_refine_ls_extinction_method none
_refine_ls_goodness_of_fit_ref 1.048
_refine_ls_hydrogen_treatment constr
_refine_ls_matrix_type full
_refine_ls_number_parameters 474
_refine_ls_number_reflns 7055
_refine_ls_number_restraints 151
_refine_ls_restrained_S_all 1.061
_refine_ls_R_factor_all 0.0429
_refine_ls_R_factor_gt 0.0352
_refine_ls_shift/su_max 0.001
_refine_ls_shift/su_mean 0.000
_refine_ls_structure_factor_coef Fsqd
_refine_ls_weighting_details 'w=1/[\s^2^(Fo^2^)+(0.0486P)^2^+0.5824P] where P=(Fo^2^+2Fc^2^)/3'
_refine_ls_weighting_scheme calc
_refine_ls_wR_factor_gt 0.0884
_refine_ls_wR_factor_ref 0.0925
_reflns_Friedel_coverage 0.939
_reflns_Friedel_fraction_full 0.999
_reflns_Friedel_fraction_max 0.999
_reflns_number_gt 6226
_reflns_number_total 7055
_reflns_threshold_expression 'I > 2\s(I)'
_cod_data_source_file d4dt01038h2.cif
_cod_data_source_block qy-20230526_auto
_cod_depositor_comments 'Adding full bibliography for 7716304--7716306.cif.'
_cod_database_code 7716305
_shelx_shelxl_version_number 2018/3
_chemical_oxdiff_formula 'C1 H1 N1 O1 K1 Mg1'
_shelx_space_group_comment
;
The symmetry employed for this shelxl refinement is uniquely defined
by the following loop, which should always be used as a source of
symmetry information in preference to the above space-group names.
They are only intended as comments.
;
_shelx_estimated_absorpt_t_max 0.943
_shelx_estimated_absorpt_t_min 0.935
_olex2_refinement_description
;
1. Fixed Uiso
 At 1.2 times of:
  All C(H) groups, All C(H,H) groups
 At 1.5 times of:
  All C(H,H,H) groups
2. Restrained distances
 O1'-C38' = O1'-C41'
 1.44 with sigma of 0.02
 C38'-C39' = C40'-C41'
 1.53 with sigma of 0.02
 C39'-C40'
 1.54 with sigma of 0.02
 O1-C41 = O1-C38
 1.44 with sigma of 0.02
 C41-C40 = C39-C38
 1.53 with sigma of 0.02
 C40-C39
 1.54 with sigma of 0.02
 O1'-C39' = O1'-C40' = C38'-C40' = C39'-C41'
 2.38 with sigma of 0.04
 O1-C40 = O1-C39 = C41-C39 = C40-C38
 2.38 with sigma of 0.04
 C38'-C39' \\sim C39'-C40' \\sim C40'-C41'
 with sigma of 0.02
 O1'-C38' \\sim O1'-C41'
 with sigma of 0.02
 O1'-C39' \\sim O1'-C40'
 with sigma of 0.04
 C39'-C41' \\sim C38'-C40'
 with sigma of 0.04
 C41-C40 \\sim C40-C39 \\sim C39-C38
 with sigma of 0.02
 O1-C41 \\sim O1-C38
 with sigma of 0.02
 O1-C40 \\sim O1-C39
 with sigma of 0.04
 C40-C38 \\sim C41-C39
 with sigma of 0.04
3. Uiso/Uaniso restraints and constraints
O1' \\sim C38' \\sim C39' \\sim C40' \\sim C41': within 2A with sigma of 0.04
and sigma for terminal atoms of 0.08 within 2A
O1 \\sim C41 \\sim C40 \\sim C39 \\sim C38: within 2A with sigma of 0.04 and
sigma for terminal atoms of 0.08 within 2A
4. Rigid body (RIGU) restrains
 O1', C38', C39', C40', C41'
 with sigma for 1-2 distances of 0.004 and sigma for 1-3 distances of 0.004
 O1, C41, C40, C39, C38
 with sigma for 1-2 distances of 0.004 and sigma for 1-3 distances of 0.004
5. Others
 Fixed Sof: O1'(0.5) C38'(0.5) H38A(0.5) H38B(0.5) C39'(0.5) H39A(0.5)
 H39B(0.5) C40'(0.5) H40A(0.5) H40B(0.5) C41'(0.5) H41A(0.5) H41B(0.5) O1(0.5)
 C41(0.5) H41C(0.5) H41D(0.5) C40(0.5) H40C(0.5) H40D(0.5) C39(0.5) H39C(0.5)
 H39D(0.5) C38(0.5) H38C(0.5) H38D(0.5)
6.a Ternary CH refined with riding coordinates:
 C14(H14), C23(H23), C11(H11), C26(H26)
6.b Secondary CH2 refined with riding coordinates:
 C38'(H38A,H38B), C39'(H39A,H39B), C40'(H40A,H40B), C41'(H41A,H41B), C41(H41C,
 H41D), C40(H40C,H40D), C39(H39C,H39D), C38(H38C,H38D)
6.c Aromatic/amide H refined with riding coordinates:
 C30(H30), C21(H21), C19(H19), C20(H20), C9(H9), C7(H7), C8(H8)
6.d Idealised Me refined as rotating group:
 C4(H4A,H4B,H4C), C3(H3A,H3B,H3C), C35(H35A,H35B,H35C), C24(H24A,H24B,H24C),
 C36(H36A,H36B,H36C), C25(H25A,H25B,H25C), C34(H34A,H34B,H34C), C16(H16A,H16B,
 H16C), C15(H15A,H15B,H15C), C28(H28A,H28B,H28C), C37(H37A,H37B,H37C), C13(H13A,
 H13B,H13C), C27(H27A,H27B,H27C), C12(H12A,H12B,H12C)
;
_olex2_submission_special_instructions 'No special instructions were received'
_oxdiff_exptl_absorpt_empirical_details
;
Empirical correction (ABSPACK) includes:
- Absorption correction using spherical harmonics
- Frame scaling
;
_oxdiff_exptl_absorpt_empirical_full_max 1.224
_oxdiff_exptl_absorpt_empirical_full_min 0.881

loop_
_space_group_symop_operation_xyz
'x, y, z'
'-x, -y, z+1/2'
'x+1/2, -y, z'
'-x+1/2, y, z+1/2'

loop_
_atom_site_label
_atom_site_type_symbol
_atom_site_fract_x
_atom_site_fract_y
_atom_site_fract_z
_atom_site_U_iso_or_equiv
_atom_site_adp_type
_atom_site_occupancy
_atom_site_site_symmetry_order
_atom_site_calc_flag
_atom_site_refinement_flags_posn
_atom_site_refinement_flags_adp
_atom_site_refinement_flags_occupancy
_atom_site_disorder_assembly
_atom_site_disorder_group
K1 K 0.36881(3) 0.43943(7) 0.55027(3) 0.04678(17) Uani 1 1 d . . . . .
Mg1 Mg 0.39400(4) 0.84889(8) 0.51248(4) 0.02795(18) Uani 1 1 d . . . . .
N1 N 0.45855(8) 0.6905(2) 0.51103(12) 0.0290(4) Uani 1 1 d . . . . .
N2 N 0.35046(9) 0.7045(2) 0.45013(10) 0.0278(4) Uani 1 1 d . . . . .
C1 C 0.44743(10) 0.5921(3) 0.45576(13) 0.0266(5) Uani 1 1 d . . . . .
C2 C 0.39281(11) 0.5984(3) 0.42520(12) 0.0274(5) Uani 1 1 d . . . . .
C17 C 0.51823(11) 0.7231(3) 0.53035(15) 0.0373(7) Uani 1 1 d . . . . .
C4 C 0.49326(13) 0.4715(3) 0.43927(16) 0.0385(6) Uani 1 1 d . . . . .
H4A H 0.532805 0.502363 0.456059 0.058 Uiso 1 1 calc R U . . .
H4B H 0.495034 0.456632 0.389631 0.058 Uiso 1 1 calc R U . . .
H4C H 0.481489 0.377685 0.461476 0.058 Uiso 1 1 calc R U . . .
C29 C 0.33809(12) 1.0769(3) 0.51768(16) 0.0393(6) Uani 1 1 d . . . . .
C22 C 0.53514(14) 0.7038(3) 0.59953(18) 0.0462(8) Uani 1 1 d . . . . .
C5 C 0.30315(12) 0.7492(3) 0.40672(14) 0.0346(6) Uani 1 1 d . . . . .
C31 C 0.43401(14) 1.0779(3) 0.56202(18) 0.0492(8) Uani 1 1 d . . . . .
C30 C 0.39886(13) 1.1156(3) 0.50421(18) 0.0419(7) Uani 1 1 d . . . . .
H30 H 0.413455 1.159507 0.463188 0.050 Uiso 1 1 calc R U . . .
C14 C 0.22892(14) 0.6564(3) 0.4960(2) 0.0556(9) Uani 1 1 d . . . . .
H14 H 0.262229 0.679597 0.528573 0.067 Uiso 1 1 calc R U . . .
C3 C 0.37253(14) 0.4845(3) 0.37355(16) 0.0427(7) Uani 1 1 d . . . . .
H3A H 0.407561 0.432260 0.354867 0.064 Uiso 1 1 calc R U . . .
H3B H 0.350966 0.534818 0.336409 0.064 Uiso 1 1 calc R U . . .
H3C H 0.345838 0.412030 0.395699 0.064 Uiso 1 1 calc R U . . .
C10 C 0.24321(12) 0.7331(3) 0.42923(18) 0.0466(8) Uani 1 1 d . . . . .
C18 C 0.56020(13) 0.7851(3) 0.48340(19) 0.0500(8) Uani 1 1 d . . . . .
C32 C 0.39577(17) 1.0148(4) 0.61118(18) 0.0543(9) Uani 1 1 d . . . . .
C21 C 0.59213(17) 0.7501(4) 0.6200(3) 0.0695(12) Uani 1 1 d . . . . .
H21 H 0.603581 0.739220 0.666534 0.083 Uiso 1 1 calc R U . . .
C23 C 0.49298(16) 0.6267(4) 0.64905(16) 0.0509(8) Uani 1 1 d . . . . .
H23 H 0.451359 0.661918 0.638737 0.061 Uiso 1 1 calc R U . . .
C6 C 0.31383(16) 0.8212(3) 0.34330(16) 0.0489(8) Uani 1 1 d . . . . .
C35 C 0.28538(14) 1.1062(3) 0.47156(19) 0.0480(7) Uani 1 1 d . . . . .
H35A H 0.258467 1.178754 0.493306 0.072 Uiso 1 1 calc R U . . .
H35B H 0.263670 1.012569 0.463466 0.072 Uiso 1 1 calc R U . . .
H35C H 0.299638 1.146526 0.427854 0.072 Uiso 1 1 calc R U . . .
C33 C 0.33609(15) 1.0128(3) 0.58355(16) 0.0473(7) Uani 1 1 d . . . . .
C24 C 0.49468(19) 0.4577(4) 0.6368(2) 0.0605(10) Uani 1 1 d . . . . .
H24A H 0.486584 0.436933 0.588408 0.091 Uiso 1 1 calc R U . . .
H24B H 0.464131 0.408888 0.665118 0.091 Uiso 1 1 calc R U . . .
H24C H 0.534420 0.418912 0.648925 0.091 Uiso 1 1 calc R U . . .
C19 C 0.61654(14) 0.8273(4) 0.5071(3) 0.0744(13) Uani 1 1 d . . . . .
H19 H 0.644823 0.868116 0.475896 0.089 Uiso 1 1 calc R U . . .
C11 C 0.3760(2) 0.8558(4) 0.31752(19) 0.0656(11) Uani 1 1 d . . . . .
H11 H 0.405583 0.817232 0.351675 0.079 Uiso 1 1 calc R U . . .
C20 C 0.63212(17) 0.8113(4) 0.5743(3) 0.0821(15) Uani 1 1 d . . . . .
H20 H 0.670645 0.842411 0.589525 0.099 Uiso 1 1 calc R U . . .
C26 C 0.54507(16) 0.8161(4) 0.4094(2) 0.0627(10) Uani 1 1 d . . . . .
H26 H 0.505122 0.769767 0.399644 0.075 Uiso 1 1 calc R U . . .
C9 C 0.19663(16) 0.7864(5) 0.3883(3) 0.0746(12) Uani 1 1 d . . . . .
H9 H 0.156412 0.774078 0.403387 0.090 Uiso 1 1 calc R U . . .
C7 C 0.2642(2) 0.8695(5) 0.3049(2) 0.0793(13) Uani 1 1 d . . . . .
H7 H 0.271142 0.913678 0.261399 0.095 Uiso 1 1 calc R U . . .
C36 C 0.50101(16) 1.1037(4) 0.5707(3) 0.0736(13) Uani 1 1 d . . . . .
H36A H 0.521925 1.007287 0.570623 0.110 Uiso 1 1 calc R U . . .
H36B H 0.508411 1.155053 0.614192 0.110 Uiso 1 1 calc R U . . .
H36C H 0.515878 1.165436 0.532895 0.110 Uiso 1 1 calc R U . . .
C25 C 0.5050(2) 0.6564(5) 0.7254(2) 0.0817(14) Uani 1 1 d . . . . .
H25A H 0.472978 0.611479 0.752880 0.123 Uiso 1 1 calc R U . . .
H25B H 0.506133 0.764556 0.733577 0.123 Uiso 1 1 calc R U . . .
H25C H 0.543655 0.612277 0.738313 0.123 Uiso 1 1 calc R U . . .
C8 C 0.2069(2) 0.8557(6) 0.3272(3) 0.0920(16) Uani 1 1 d . . . . .
H8 H 0.174504 0.893631 0.300775 0.110 Uiso 1 1 calc R U . . .
C34 C 0.2813(2) 0.9605(5) 0.6208(2) 0.0763(12) Uani 1 1 d . . . . .
H34A H 0.289202 0.862660 0.641474 0.114 Uiso 1 1 calc R U . . .
H34B H 0.247792 0.952057 0.588526 0.114 Uiso 1 1 calc R U . . .
H34C H 0.271033 1.032620 0.656675 0.114 Uiso 1 1 calc R U . . .
C16 C 0.17007(17) 0.7079(5) 0.5295(3) 0.0914(16) Uani 1 1 d . . . . .
H16A H 0.169187 0.817374 0.531435 0.137 Uiso 1 1 calc R U . . .
H16B H 0.167513 0.667175 0.575934 0.137 Uiso 1 1 calc R U . . .
H16C H 0.135976 0.671903 0.502402 0.137 Uiso 1 1 calc R U . . .
C15 C 0.2280(2) 0.4869(4) 0.4857(3) 0.0902(16) Uani 1 1 d . . . . .
H15A H 0.264910 0.455463 0.462562 0.135 Uiso 1 1 calc R U . . .
H15B H 0.193234 0.459359 0.457636 0.135 Uiso 1 1 calc R U . . .
H15C H 0.225184 0.437186 0.530263 0.135 Uiso 1 1 calc R U . . .
C28 C 0.53994(19) 0.9844(5) 0.3952(3) 0.0817(14) Uani 1 1 d . . . . .
H28A H 0.508554 1.027390 0.424336 0.123 Uiso 1 1 calc R U . . .
H28B H 0.529603 1.000312 0.347039 0.123 Uiso 1 1 calc R U . . .
H28C H 0.578366 1.032966 0.405269 0.123 Uiso 1 1 calc R U . . .
C37 C 0.4120(3) 0.9701(5) 0.6825(2) 0.0866(16) Uani 1 1 d . . . . .
H37A H 0.398948 1.048056 0.714463 0.130 Uiso 1 1 calc R U . . .
H37B H 0.455563 0.957376 0.685862 0.130 Uiso 1 1 calc R U . . .
H37C H 0.392056 0.875639 0.693911 0.130 Uiso 1 1 calc R U . . .
C13 C 0.3854(2) 1.0227(5) 0.3101(2) 0.0776(12) Uani 1 1 d . . . . .
H13A H 0.357340 1.062328 0.276029 0.116 Uiso 1 1 calc R U . . .
H13B H 0.426669 1.042118 0.295318 0.116 Uiso 1 1 calc R U . . .
H13C H 0.378232 1.071578 0.354254 0.116 Uiso 1 1 calc R U . . .
C27 C 0.5910(2) 0.7470(6) 0.3596(3) 0.0961(16) Uani 1 1 d . . . . .
H27A H 0.628433 0.804365 0.361410 0.144 Uiso 1 1 calc R U . . .
H27B H 0.574826 0.749551 0.313027 0.144 Uiso 1 1 calc R U . . .
H27C H 0.598917 0.643108 0.372855 0.144 Uiso 1 1 calc R U . . .
C12 C 0.3894(3) 0.7823(7) 0.2482(3) 0.138(3) Uani 1 1 d . . . . .
H12A H 0.388096 0.673244 0.253204 0.208 Uiso 1 1 calc R U . . .
H12B H 0.429346 0.812684 0.232601 0.208 Uiso 1 1 calc R U . . .
H12C H 0.359263 0.813921 0.214695 0.208 Uiso 1 1 calc R U . . .
O1' O 0.3040(5) 0.4695(17) 0.6656(8) 0.079(4) Uani 0.5 1 d D U P A 1
C38' C 0.3290(5) 0.424(2) 0.7285(7) 0.133(6) Uani 0.5 1 d D U P A 1
H38A H 0.356402 0.502087 0.746435 0.160 Uiso 0.5 1 calc R U P A 1
H38B H 0.351726 0.329904 0.722980 0.160 Uiso 0.5 1 calc R U P A 1
C39' C 0.2774(5) 0.403(3) 0.7751(6) 0.144(8) Uani 0.5 1 d D U P A 1
H39A H 0.284482 0.318363 0.806988 0.173 Uiso 0.5 1 calc R U P A 1
H39B H 0.269029 0.494335 0.801875 0.173 Uiso 0.5 1 calc R U P A 1
C40' C 0.2283(5) 0.3693(16) 0.7277(6) 0.092(4) Uani 0.5 1 d D U P A 1
H40A H 0.229056 0.263386 0.712917 0.111 Uiso 0.5 1 calc R U P A 1
H40B H 0.188705 0.392032 0.748291 0.111 Uiso 0.5 1 calc R U P A 1
C41' C 0.2418(5) 0.4689(19) 0.6720(6) 0.130(5) Uani 0.5 1 d D U P A 1
H41A H 0.222856 0.433198 0.629223 0.156 Uiso 0.5 1 calc R U P A 1
H41B H 0.226880 0.570870 0.682010 0.156 Uiso 0.5 1 calc R U P A 1
O1 O 0.3224(6) 0.4441(13) 0.6708(7) 0.084(4) Uani 0.5 1 d D U P A 2
C41 C 0.2917(6) 0.3130(11) 0.6900(6) 0.106(4) Uani 0.5 1 d D U P A 2
H41C H 0.320795 0.232147 0.699756 0.127 Uiso 0.5 1 calc R U P A 2
H41D H 0.265209 0.279776 0.652289 0.127 Uiso 0.5 1 calc R U P A 2
C40 C 0.2567(8) 0.3434(14) 0.7496(8) 0.093(5) Uani 0.5 1 d D U P A 2
H40C H 0.266302 0.271273 0.786407 0.112 Uiso 0.5 1 calc R U P A 2
H40D H 0.213367 0.336720 0.739056 0.112 Uiso 0.5 1 calc R U P A 2
C39 C 0.2724(9) 0.4922(14) 0.7698(8) 0.155(8) Uani 0.5 1 d D U P A 2
H39C H 0.236145 0.556116 0.770245 0.186 Uiso 0.5 1 calc R U P A 2
H39D H 0.289604 0.491028 0.816519 0.186 Uiso 0.5 1 calc R U P A 2
C38 C 0.3152(6) 0.5506(12) 0.7228(6) 0.099(4) Uani 0.5 1 d D U P A 2
H38C H 0.300698 0.646337 0.703416 0.119 Uiso 0.5 1 calc R U P A 2
H38D H 0.353908 0.568905 0.746182 0.119 Uiso 0.5 1 calc R U P A 2

loop_
_atom_site_aniso_label
_atom_site_aniso_U_11
_atom_site_aniso_U_22
_atom_site_aniso_U_33
_atom_site_aniso_U_23
_atom_site_aniso_U_13
_atom_site_aniso_U_12
K1 0.0587(4) 0.0413(3) 0.0403(3) 0.0013(3) 0.0134(3) -0.0027(3)
Mg1 0.0285(4) 0.0224(4) 0.0329(4) -0.0033(4) -0.0018(4) 0.0024(3)
N1 0.0244(10) 0.0250(9) 0.0374(11) -0.0044(10) -0.0047(9) 0.0013(7)
N2 0.0250(10) 0.0289(11) 0.0295(12) -0.0026(8) -0.0011(8) 0.0032(8)
C1 0.0259(12) 0.0231(11) 0.0308(13) -0.0008(10) 0.0048(10) 0.0014(9)
C2 0.0300(13) 0.0256(11) 0.0266(12) -0.0004(10) 0.0014(10) 0.0005(9)
C17 0.0267(13) 0.0242(12) 0.061(2) -0.0064(11) -0.0089(12) 0.0036(9)
C4 0.0359(15) 0.0321(14) 0.0475(17) -0.0025(12) 0.0051(12) 0.0063(11)
C29 0.0421(15) 0.0246(11) 0.0511(17) -0.0088(13) -0.0019(14) 0.0092(10)
C22 0.0396(16) 0.0325(14) 0.067(2) -0.0126(14) -0.0226(15) 0.0090(12)
C5 0.0359(14) 0.0286(12) 0.0393(15) -0.0056(11) -0.0091(12) 0.0060(10)
C31 0.0537(18) 0.0247(13) 0.069(2) -0.0137(13) -0.0210(17) 0.0053(12)
C30 0.0452(16) 0.0206(12) 0.0599(19) -0.0005(13) -0.0049(14) 0.0023(10)
C14 0.0343(15) 0.0411(16) 0.091(3) -0.0011(16) 0.0175(16) -0.0013(12)
C3 0.0502(17) 0.0383(15) 0.0397(16) -0.0124(12) -0.0053(13) 0.0054(13)
C10 0.0316(15) 0.0360(15) 0.072(2) -0.0093(14) -0.0086(14) 0.0039(11)
C18 0.0288(15) 0.0348(15) 0.086(3) -0.0006(15) -0.0002(15) -0.0016(11)
C32 0.076(2) 0.0404(17) 0.0464(18) -0.0192(14) -0.0123(17) 0.0240(16)
C21 0.054(2) 0.052(2) 0.102(3) -0.017(2) -0.043(2) 0.0098(17)
C23 0.062(2) 0.0453(17) 0.0452(17) -0.0089(14) -0.0232(15) 0.0117(14)
C6 0.064(2) 0.0475(17) 0.0356(15) 0.0006(13) -0.0085(14) 0.0154(14)
C35 0.0411(16) 0.0364(15) 0.067(2) -0.0031(14) -0.0029(14) 0.0124(12)
C33 0.061(2) 0.0377(15) 0.0431(16) -0.0080(13) 0.0090(15) 0.0177(14)
C24 0.080(3) 0.0409(18) 0.061(2) 0.0028(15) -0.0174(19) 0.0092(16)
C19 0.0291(17) 0.0498(19) 0.144(4) -0.006(2) -0.001(2) -0.0050(13)
C11 0.084(3) 0.064(2) 0.049(2) 0.0225(18) 0.0181(19) 0.0216(19)
C20 0.0325(19) 0.058(2) 0.156(5) -0.017(3) -0.031(3) -0.0003(16)
C26 0.0434(19) 0.057(2) 0.088(3) 0.0171(19) 0.0167(18) -0.0107(15)
C9 0.0368(19) 0.071(2) 0.116(4) -0.010(2) -0.029(2) 0.0108(16)
C7 0.104(4) 0.082(3) 0.052(2) 0.006(2) -0.034(2) 0.029(2)
C36 0.061(2) 0.0327(16) 0.128(4) -0.0183(19) -0.041(2) 0.0028(14)
C25 0.103(3) 0.086(3) 0.056(2) -0.016(2) -0.040(2) 0.028(2)
C8 0.076(3) 0.101(3) 0.099(4) -0.009(3) -0.053(3) 0.031(3)
C34 0.082(3) 0.080(3) 0.067(2) 0.006(2) 0.035(2) 0.030(2)
C16 0.047(2) 0.083(3) 0.144(5) -0.009(3) 0.037(3) 0.0058(19)
C15 0.081(3) 0.049(2) 0.140(5) -0.004(2) 0.033(3) -0.0119(19)
C28 0.057(2) 0.066(2) 0.122(4) 0.031(3) 0.018(2) -0.0010(19)
C37 0.130(4) 0.084(3) 0.046(2) -0.025(2) -0.023(2) 0.046(3)
C13 0.092(3) 0.072(3) 0.068(3) 0.019(2) 0.021(2) 0.005(2)
C27 0.090(3) 0.083(3) 0.116(4) 0.014(3) 0.048(3) 0.006(3)
C12 0.218(7) 0.085(4) 0.112(5) -0.006(3) 0.102(5) 0.013(4)
O1' 0.076(5) 0.101(7) 0.060(5) 0.009(5) 0.023(4) 0.013(4)
C38' 0.066(6) 0.254(19) 0.080(8) 0.048(10) 0.012(5) 0.003(9)
C39' 0.068(7) 0.30(2) 0.064(8) 0.070(13) -0.004(6) 0.002(12)
C40' 0.072(7) 0.134(10) 0.071(6) -0.035(6) 0.023(6) -0.002(7)
C41' 0.074(6) 0.245(15) 0.072(6) 0.014(8) 0.006(5) 0.012(8)
O1 0.120(9) 0.071(5) 0.061(7) -0.025(5) 0.051(6) -0.019(6)
C41 0.149(10) 0.069(5) 0.101(7) -0.031(5) 0.037(7) -0.036(6)
C40 0.098(12) 0.087(7) 0.094(11) -0.009(6) 0.030(8) -0.047(8)
C39 0.209(16) 0.101(8) 0.155(13) -0.076(9) 0.130(12) -0.064(9)
C38 0.143(10) 0.077(6) 0.078(6) -0.036(5) 0.066(6) -0.046(6)

loop_
_atom_type_symbol
_atom_type_description
_atom_type_scat_dispersion_real
_atom_type_scat_dispersion_imag
_atom_type_scat_source
C C 0.0033 0.0016 'International Tables Vol C Tables 4.2.6.8 and 6.1.1.4'
H H 0.0000 0.0000 'International Tables Vol C Tables 4.2.6.8 and 6.1.1.4'
K K 0.2009 0.2494 'International Tables Vol C Tables 4.2.6.8 and 6.1.1.4'
Mg Mg 0.0486 0.0363 'International Tables Vol C Tables 4.2.6.8 and 6.1.1.4'
N N 0.0061 0.0033 'International Tables Vol C Tables 4.2.6.8 and 6.1.1.4'
O O 0.0106 0.0060 'International Tables Vol C Tables 4.2.6.8 and 6.1.1.4'

loop_
_geom_angle_atom_site_label_1
_geom_angle_atom_site_label_2
_geom_angle_atom_site_label_3
_geom_angle
_geom_angle_site_symmetry_1
_geom_angle_site_symmetry_3
_geom_angle_publ_flag
N1 K1 C4 44.24(6) . . ?
N1 K1 C29 141.19(7) . 1_545 ?
N1 K1 C30 117.64(7) . 1_545 ?
N1 K1 C3 69.85(7) . . ?
N1 K1 C24 62.63(8) . . ?
N1 K1 C15 114.31(8) . . ?
N2 K1 N1 51.39(5) . . ?
N2 K1 C4 69.74(6) . . ?
N2 K1 C29 126.04(7) . 1_545 ?
N2 K1 C30 123.91(8) . 1_545 ?
N2 K1 C3 44.59(6) . . ?
N2 K1 C24 113.60(8) . . ?
N2 K1 C15 63.24(8) . . ?
C1 K1 N1 27.03(6) . . ?
C1 K1 N2 46.78(6) . . ?
C1 K1 C4 24.88(6) . . ?
C1 K1 C29 117.14(7) . 1_545 ?
C1 K1 C30 97.13(8) . 1_545 ?
C1 K1 C3 45.24(7) . . ?
C1 K1 C24 77.73(9) . . ?
C1 K1 C15 105.23(10) . . ?
C2 K1 N1 46.60(7) . . ?
C2 K1 N2 27.23(6) . . ?
C2 K1 C1 27.22(7) . . ?
C2 K1 C4 44.96(7) . . ?
C2 K1 C29 110.59(8) . 1_545 ?
C2 K1 C30 100.02(8) . 1_545 ?
C2 K1 C3 25.16(7) . . ?
C2 K1 C24 104.75(9) . . ?
C2 K1 C15 78.17(10) . . ?
C29 K1 C4 96.96(7) 1_545 . ?
C29 K1 C3 85.90(7) 1_545 . ?
C29 K1 C15 82.12(8) 1_545 . ?
C30 K1 C4 74.23(7) 1_545 . ?
C30 K1 C29 24.92(7) 1_545 1_545 ?
C30 K1 C3 79.33(8) 1_545 . ?
C30 K1 C24 90.65(8) 1_545 . ?
C30 K1 C15 101.95(9) 1_545 . ?
C3 K1 C4 50.36(7) . . ?
C24 K1 C4 68.97(9) . . ?
C24 K1 C29 108.58(8) . 1_545 ?
C24 K1 C3 119.07(9) . . ?
C24 K1 C15 166.45(10) . . ?
C15 K1 C4 119.02(11) . . ?
C15 K1 C3 68.89(11) . . ?
O1' K1 N1 118.8(3) . . ?
O1' K1 N2 112.4(3) . . ?
O1' K1 C1 144.5(3) . . ?
O1' K1 C2 139.6(3) . . ?
O1' K1 C4 158.1(3) . . ?
O1' K1 C29 98.3(3) . 1_545 ?
O1' K1 C30 116.9(3) . 1_545 ?
O1' K1 C3 146.4(3) . . ?
O1' K1 C24 91.3(3) . . ?
O1' K1 C15 78.7(3) . . ?
O1 K1 N1 118.3(2) . . ?
O1 K1 N2 120.8(3) . . ?
O1 K1 C1 145.3(3) . . ?
O1 K1 C2 147.6(3) . . ?
O1 K1 C4 151.2(3) . . ?
O1 K1 C30 111.5(3) . 1_545 ?
O1 K1 C3 156.5(3) . . ?
O1 K1 C24 82.6(3) . . ?
O1 K1 C15 88.1(3) . . ?
N1 Mg1 K1 55.16(6) . . ?
N1 Mg1 N2 83.43(8) . . ?
N1 Mg1 C1 28.43(8) . . ?
N1 Mg1 C2 55.96(8) . . ?
N1 Mg1 C29 165.89(10) . . ?
N1 Mg1 C31 109.55(9) . . ?
N1 Mg1 C30 131.76(10) . . ?
N1 Mg1 C32 115.28(10) . . ?
N1 Mg1 C33 145.17(11) . . ?
N2 Mg1 K1 55.11(6) . . ?
N2 Mg1 C1 56.28(7) . . ?
N2 Mg1 C2 28.70(7) . . ?
N2 Mg1 C29 108.65(10) . . ?
N2 Mg1 C31 162.18(10) . . ?
N2 Mg1 C30 128.09(11) . . ?
N2 Mg1 C32 150.95(12) . . ?
N2 Mg1 C33 118.76(11) . . ?
C1 Mg1 K1 49.38(5) . . ?
C1 Mg1 C2 27.90(7) . . ?
C2 Mg1 K1 49.16(5) . . ?
C29 Mg1 K1 137.79(8) . . ?
C29 Mg1 C1 158.87(10) . . ?
C29 Mg1 C2 134.34(10) . . ?
C29 Mg1 C31 57.10(10) . . ?
C29 Mg1 C30 34.59(10) . . ?
C29 Mg1 C32 56.99(11) . . ?
C29 Mg1 C33 34.26(10) . . ?
C31 Mg1 K1 142.38(9) . . ?
C31 Mg1 C1 133.48(10) . . ?
C31 Mg1 C2 156.01(11) . . ?
C30 Mg1 K1 170.43(9) . . ?
C30 Mg1 C1 140.13(10) . . ?
C30 Mg1 C2 138.79(10) . . ?
C30 Mg1 C31 34.10(11) . . ?
C30 Mg1 C32 56.32(12) . . ?
C30 Mg1 C33 56.91(11) . . ?
C32 Mg1 K1 115.98(10) . . ?
C32 Mg1 C1 143.39(10) . . ?
C32 Mg1 C2 164.85(10) . . ?
C32 Mg1 C31 33.50(13) . . ?
C33 Mg1 K1 113.54(9) . . ?
C33 Mg1 C1 162.79(10) . . ?
C33 Mg1 C2 146.37(11) . . ?
C33 Mg1 C31 56.78(12) . . ?
C33 Mg1 C32 34.57(12) . . ?
Mg1 N1 K1 92.57(7) . . ?
C1 N1 K1 68.03(12) . . ?
C1 N1 Mg1 108.80(15) . . ?
C17 N1 K1 133.61(16) . . ?
C17 N1 Mg1 121.49(14) . . ?
C17 N1 C1 119.8(2) . . ?
Mg1 N2 K1 92.53(7) . . ?
C2 N2 K1 67.64(12) . . ?
C2 N2 Mg1 108.27(15) . . ?
C5 N2 K1 134.00(16) . . ?
C5 N2 Mg1 122.66(16) . . ?
C5 N2 C2 118.6(2) . . ?
Mg1 C1 K1 82.93(7) . . ?
N1 C1 K1 84.94(13) . . ?
N1 C1 Mg1 42.77(10) . . ?
N1 C1 C4 119.0(2) . . ?
C2 C1 K1 75.95(14) . . ?
C2 C1 Mg1 76.11(14) . . ?
C2 C1 N1 117.8(2) . . ?
C2 C1 C4 122.6(2) . . ?
C4 C1 K1 102.01(16) . . ?
C4 C1 Mg1 161.23(18) . . ?
Mg1 C2 K1 83.10(7) . . ?
N2 C2 K1 85.13(13) . . ?
N2 C2 Mg1 43.03(11) . . ?
N2 C2 C3 118.8(2) . . ?
C1 C2 K1 76.83(14) . . ?
C1 C2 Mg1 76.00(14) . . ?
C1 C2 N2 118.1(2) . . ?
C1 C2 C3 122.5(2) . . ?
C3 C2 K1 100.37(17) . . ?
C3 C2 Mg1 161.54(18) . . ?
N1 C17 C22 118.8(3) . . ?
N1 C17 C18 121.8(3) . . ?
C22 C17 C18 119.3(3) . . ?
K1 C4 H4A 121.5 . . ?
K1 C4 H4B 129.0 . . ?
K1 C4 H4C 56.5 . . ?
C1 C4 K1 53.11(13) . . ?
C1 C4 H4A 109.5 . . ?
C1 C4 H4B 109.5 . . ?
C1 C4 H4C 109.5 . . ?
H4A C4 H4B 109.5 . . ?
H4A C4 H4C 109.5 . . ?
H4B C4 H4C 109.5 . . ?
Mg1 C29 K1 136.17(11) . 1_565 ?
C30 C29 K1 66.93(13) . 1_565 ?
C30 C29 Mg1 72.75(14) . . ?
C30 C29 C35 126.2(3) . . ?
C35 C29 K1 95.98(15) . 1_565 ?
C35 C29 Mg1 122.02(19) . . ?
C33 C29 K1 102.97(18) . 1_565 ?
C33 C29 Mg1 73.07(15) . . ?
C33 C29 C30 107.3(3) . . ?
C33 C29 C35 126.4(3) . . ?
C17 C22 C23 120.1(3) . . ?
C21 C22 C17 118.7(4) . . ?
C21 C22 C23 121.1(3) . . ?
N2 C5 C10 119.3(3) . . ?
N2 C5 C6 122.0(3) . . ?
C10 C5 C6 118.5(3) . . ?
C30 C31 Mg1 71.35(15) . . ?
C30 C31 C36 126.6(4) . . ?
C32 C31 Mg1 73.24(17) . . ?
C32 C31 C30 107.9(3) . . ?
C32 C31 C36 125.5(3) . . ?
C36 C31 Mg1 122.1(2) . . ?
K1 C30 H30 86.2 1_565 . ?
Mg1 C30 K1 154.15(14) . 1_565 ?
Mg1 C30 H30 119.0 . . ?
C29 C30 K1 88.15(15) . 1_565 ?
C29 C30 Mg1 72.66(14) . . ?
C29 C30 H30 125.6 . . ?
C31 C30 K1 96.31(17) . 1_565 ?
C31 C30 Mg1 74.55(15) . . ?
C31 C30 C29 108.7(3) . . ?
C31 C30 H30 125.6 . . ?
C10 C14 H14 107.4 . . ?
C10 C14 C16 114.4(3) . . ?
C10 C14 C15 109.9(3) . . ?
C16 C14 H14 107.4 . . ?
C15 C14 H14 107.4 . . ?
C15 C14 C16 110.0(3) . . ?
K1 C3 H3A 109.5 . . ?
K1 C3 H3B 141.0 . . ?
K1 C3 H3C 58.0 . . ?
C2 C3 K1 54.47(14) . . ?
C2 C3 H3A 109.5 . . ?
C2 C3 H3B 109.5 . . ?
C2 C3 H3C 109.5 . . ?
H3A C3 H3B 109.5 . . ?
H3A C3 H3C 109.5 . . ?
H3B C3 H3C 109.5 . . ?
C5 C10 C14 121.0(3) . . ?
C9 C10 C5 119.3(4) . . ?
C9 C10 C14 119.7(3) . . ?
C17 C18 C26 122.8(3) . . ?
C19 C18 C17 119.0(4) . . ?
C19 C18 C26 118.1(4) . . ?
C31 C32 Mg1 73.26(17) . . ?
C31 C32 C33 108.1(3) . . ?
C31 C32 C37 126.9(4) . . ?
C33 C32 Mg1 71.30(17) . . ?
C33 C32 C37 124.9(4) . . ?
C37 C32 Mg1 125.5(2) . . ?
C22 C21 H21 119.2 . . ?
C20 C21 C22 121.5(4) . . ?
C20 C21 H21 119.2 . . ?
C22 C23 H23 107.6 . . ?
C22 C23 C24 109.5(3) . . ?
C22 C23 C25 115.6(3) . . ?
C24 C23 H23 107.6 . . ?
C24 C23 C25 108.6(3) . . ?
C25 C23 H23 107.6 . . ?
C5 C6 C11 122.7(3) . . ?
C7 C6 C5 118.4(4) . . ?
C7 C6 C11 118.8(3) . . ?
C29 C35 H35A 109.5 . . ?
C29 C35 H35B 109.5 . . ?
C29 C35 H35C 109.5 . . ?
H35A C35 H35B 109.5 . . ?
H35A C35 H35C 109.5 . . ?
H35B C35 H35C 109.5 . . ?
C29 C33 Mg1 72.68(15) . . ?
C29 C33 C32 108.0(3) . . ?
C29 C33 C34 126.6(3) . . ?
C32 C33 Mg1 74.13(17) . . ?
C32 C33 C34 125.2(3) . . ?
C34 C33 Mg1 122.0(2) . . ?
K1 C24 H24A 48.4 . . ?
K1 C24 H24B 71.0 . . ?
K1 C24 H24C 151.7 . . ?
C23 C24 K1 96.2(2) . . ?
C23 C24 H24A 109.5 . . ?
C23 C24 H24B 109.5 . . ?
C23 C24 H24C 109.5 . . ?
H24A C24 H24B 109.5 . . ?
H24A C24 H24C 109.5 . . ?
H24B C24 H24C 109.5 . . ?
C18 C19 H19 119.3 . . ?
C20 C19 C18 121.4(4) . . ?
C20 C19 H19 119.3 . . ?
C6 C11 H11 108.2 . . ?
C6 C11 C13 111.2(3) . . ?
C6 C11 C12 112.7(4) . . ?
C13 C11 H11 108.2 . . ?
C13 C11 C12 108.1(3) . . ?
C12 C11 H11 108.2 . . ?
C21 C20 H20 120.0 . . ?
C19 C20 C21 120.1(3) . . ?
C19 C20 H20 120.0 . . ?
C18 C26 H26 107.8 . . ?
C18 C26 C28 111.6(3) . . ?
C18 C26 C27 112.5(3) . . ?
C28 C26 H26 107.8 . . ?
C28 C26 C27 109.2(3) . . ?
C27 C26 H26 107.8 . . ?
C10 C9 H9 118.9 . . ?
C8 C9 C10 122.2(4) . . ?
C8 C9 H9 118.9 . . ?
C6 C7 H7 118.6 . . ?
C8 C7 C6 122.8(4) . . ?
C8 C7 H7 118.6 . . ?
C31 C36 H36A 109.5 . . ?
C31 C36 H36B 109.5 . . ?
C31 C36 H36C 109.5 . . ?
H36A C36 H36B 109.5 . . ?
H36A C36 H36C 109.5 . . ?
H36B C36 H36C 109.5 . . ?
C23 C25 H25A 109.5 . . ?
C23 C25 H25B 109.5 . . ?
C23 C25 H25C 109.5 . . ?
H25A C25 H25B 109.5 . . ?
H25A C25 H25C 109.5 . . ?
H25B C25 H25C 109.5 . . ?
C9 C8 H8 120.6 . . ?
C7 C8 C9 118.7(4) . . ?
C7 C8 H8 120.6 . . ?
C33 C34 H34A 109.5 . . ?
C33 C34 H34B 109.5 . . ?
C33 C34 H34C 109.5 . . ?
H34A C34 H34B 109.5 . . ?
H34A C34 H34C 109.5 . . ?
H34B C34 H34C 109.5 . . ?
C14 C16 H16A 109.5 . . ?
C14 C16 H16B 109.5 . . ?
C14 C16 H16C 109.5 . . ?
H16A C16 H16B 109.5 . . ?
H16A C16 H16C 109.5 . . ?
H16B C16 H16C 109.5 . . ?
K1 C15 H15A 50.4 . . ?
K1 C15 H15B 154.6 . . ?
K1 C15 H15C 70.9 . . ?
C14 C15 K1 93.6(2) . . ?
C14 C15 H15A 109.5 . . ?
C14 C15 H15B 109.5 . . ?
C14 C15 H15C 109.5 . . ?
H15A C15 H15B 109.5 . . ?
H15A C15 H15C 109.5 . . ?
H15B C15 H15C 109.5 . . ?
C26 C28 H28A 109.5 . . ?
C26 C28 H28B 109.5 . . ?
C26 C28 H28C 109.5 . . ?
H28A C28 H28B 109.5 . . ?
H28A C28 H28C 109.5 . . ?
H28B C28 H28C 109.5 . . ?
C32 C37 H37A 109.5 . . ?
C32 C37 H37B 109.5 . . ?
C32 C37 H37C 109.5 . . ?
H37A C37 H37B 109.5 . . ?
H37A C37 H37C 109.5 . . ?
H37B C37 H37C 109.5 . . ?
C11 C13 H13A 109.5 . . ?
C11 C13 H13B 109.5 . . ?
C11 C13 H13C 109.5 . . ?
H13A C13 H13B 109.5 . . ?
H13A C13 H13C 109.5 . . ?
H13B C13 H13C 109.5 . . ?
C26 C27 H27A 109.5 . . ?
C26 C27 H27B 109.5 . . ?
C26 C27 H27C 109.5 . . ?
H27A C27 H27B 109.5 . . ?
H27A C27 H27C 109.5 . . ?
H27B C27 H27C 109.5 . . ?
C11 C12 H12A 109.5 . . ?
C11 C12 H12B 109.5 . . ?
C11 C12 H12C 109.5 . . ?
H12A C12 H12B 109.5 . . ?
H12A C12 H12C 109.5 . . ?
H12B C12 H12C 109.5 . . ?
C38' O1' K1 119.3(8) . . ?
C41' O1' K1 127.6(9) . . ?
C41' O1' C38' 108.3(12) . . ?
O1' C38' H38A 110.6 . . ?
O1' C38' H38B 110.6 . . ?
O1' C38' C39' 105.5(9) . . ?
H38A C38' H38B 108.8 . . ?
C39' C38' H38A 110.6 . . ?
C39' C38' H38B 110.6 . . ?
C38' C39' H39A 111.3 . . ?
C38' C39' H39B 111.3 . . ?
H39A C39' H39B 109.2 . . ?
C40' C39' C38' 102.5(10) . . ?
C40' C39' H39A 111.3 . . ?
C40' C39' H39B 111.3 . . ?
C39' C40' H40A 111.5 . . ?
C39' C40' H40B 111.5 . . ?
H40A C40' H40B 109.3 . . ?
C41' C40' C39' 101.3(10) . . ?
C41' C40' H40A 111.5 . . ?
C41' C40' H40B 111.5 . . ?
O1' C41' C40' 106.3(10) . . ?
O1' C41' H41A 110.5 . . ?
O1' C41' H41B 110.5 . . ?
C40' C41' H41A 110.5 . . ?
C40' C41' H41B 110.5 . . ?
H41A C41' H41B 108.7 . . ?
C41 O1 K1 115.2(7) . . ?
C38 O1 K1 136.1(8) . . ?
C38 O1 C41 108.5(10) . . ?
O1 C41 H41C 109.9 . . ?
O1 C41 H41D 109.9 . . ?
O1 C41 C40 108.9(8) . . ?
H41C C41 H41D 108.3 . . ?
C40 C41 H41C 109.9 . . ?
C40 C41 H41D 109.9 . . ?
C41 C40 H40C 110.6 . . ?
C41 C40 H40D 110.6 . . ?
C41 C40 C39 105.7(8) . . ?
H40C C40 H40D 108.7 . . ?
C39 C40 H40C 110.6 . . ?
C39 C40 H40D 110.6 . . ?
C40 C39 H39C 109.9 . . ?
C40 C39 H39D 109.9 . . ?
H39C C39 H39D 108.3 . . ?
C38 C39 C40 109.0(8) . . ?
C38 C39 H39C 109.9 . . ?
C38 C39 H39D 109.9 . . ?
O1 C38 C39 107.2(8) . . ?
O1 C38 H38C 110.3 . . ?
O1 C38 H38D 110.3 . . ?
C39 C38 H38C 110.3 . . ?
C39 C38 H38D 110.3 . . ?
H38C C38 H38D 108.5 . . ?

loop_
_geom_bond_atom_site_label_1
_geom_bond_atom_site_label_2
_geom_bond_distance
_geom_bond_site_symmetry_2
_geom_bond_publ_flag
K1 N1 3.103(2) . ?
K1 N2 3.101(2) . ?
K1 C1 2.888(2) . ?
K1 C2 2.878(3) . ?
K1 C4 3.532(3) . ?
K1 C29 3.373(3) 1_545 ?
K1 C30 3.105(3) 1_545 ?
K1 C3 3.479(3) . ?
K1 C24 3.279(4) . ?
K1 C15 3.409(6) . ?
K1 O1' 2.690(15) . ?
K1 O1 2.574(13) . ?
Mg1 N1 2.019(2) . ?
Mg1 N2 2.023(2) . ?
Mg1 C1 2.814(2) . ?
Mg1 C2 2.815(2) . ?
Mg1 C29 2.391(2) . ?
Mg1 C31 2.434(3) . ?
Mg1 C30 2.392(3) . ?
Mg1 C32 2.433(3) . ?
Mg1 C33 2.396(3) . ?
N1 C1 1.415(3) . ?
N1 C17 1.413(3) . ?
N2 C2 1.424(3) . ?
N2 C5 1.411(3) . ?
C1 C2 1.357(3) . ?
C1 C4 1.519(3) . ?
C2 C3 1.504(4) . ?
C17 C22 1.414(4) . ?
C17 C18 1.423(4) . ?
C4 H4A 0.9800 . ?
C4 H4B 0.9800 . ?
C4 H4C 0.9800 . ?
C29 C30 1.422(4) . ?
C29 C35 1.504(4) . ?
C29 C33 1.410(4) . ?
C22 C21 1.394(5) . ?
C22 C23 1.515(5) . ?
C5 C10 1.413(4) . ?
C5 C6 1.417(4) . ?
C31 C30 1.416(5) . ?
C31 C32 1.403(5) . ?
C31 C36 1.520(5) . ?
C30 H30 0.9500 . ?
C14 H14 1.0000 . ?
C14 C10 1.508(5) . ?
C14 C16 1.536(5) . ?
C14 C15 1.529(5) . ?
C3 H3A 0.9800 . ?
C3 H3B 0.9800 . ?
C3 H3C 0.9800 . ?
C10 C9 1.395(5) . ?
C18 C19 1.390(5) . ?
C18 C26 1.511(6) . ?
C32 C33 1.435(5) . ?
C32 C37 1.494(5) . ?
C21 H21 0.9500 . ?
C21 C20 1.374(7) . ?
C23 H23 1.0000 . ?
C23 C24 1.530(5) . ?
C23 C25 1.539(5) . ?
C6 C11 1.506(5) . ?
C6 C7 1.404(5) . ?
C35 H35A 0.9800 . ?
C35 H35B 0.9800 . ?
C35 H35C 0.9800 . ?
C33 C34 1.496(5) . ?
C24 H24A 0.9800 . ?
C24 H24B 0.9800 . ?
C24 H24C 0.9800 . ?
C19 H19 0.9500 . ?
C19 C20 1.366(7) . ?
C11 H11 1.0000 . ?
C11 C13 1.513(5) . ?
C11 C12 1.535(6) . ?
C20 H20 0.9500 . ?
C26 H26 1.0000 . ?
C26 C28 1.534(5) . ?
C26 C27 1.540(6) . ?
C9 H9 0.9500 . ?
C9 C8 1.365(7) . ?
C7 H7 0.9500 . ?
C7 C8 1.355(7) . ?
C36 H36A 0.9800 . ?
C36 H36B 0.9800 . ?
C36 H36C 0.9800 . ?
C25 H25A 0.9800 . ?
C25 H25B 0.9800 . ?
C25 H25C 0.9800 . ?
C8 H8 0.9500 . ?
C34 H34A 0.9800 . ?
C34 H34B 0.9800 . ?
C34 H34C 0.9800 . ?
C16 H16A 0.9800 . ?
C16 H16B 0.9800 . ?
C16 H16C 0.9800 . ?
C15 H15A 0.9800 . ?
C15 H15B 0.9800 . ?
C15 H15C 0.9800 . ?
C28 H28A 0.9800 . ?
C28 H28B 0.9800 . ?
C28 H28C 0.9800 . ?
C37 H37A 0.9800 . ?
C37 H37B 0.9800 . ?
C37 H37C 0.9800 . ?
C13 H13A 0.9800 . ?
C13 H13B 0.9800 . ?
C13 H13C 0.9800 . ?
C27 H27A 0.9800 . ?
C27 H27B 0.9800 . ?
C27 H27C 0.9800 . ?
C12 H12A 0.9800 . ?
C12 H12B 0.9800 . ?
C12 H12C 0.9800 . ?
O1' C38' 1.409(15) . ?
O1' C41' 1.390(14) . ?
C38' H38A 0.9900 . ?
C38' H38B 0.9900 . ?
C38' C39' 1.481(13) . ?
C39' H39A 0.9900 . ?
C39' H39B 0.9900 . ?
C39' C40' 1.464(13) . ?
C40' H40A 0.9900 . ?
C40' H40B 0.9900 . ?
C40' C41' 1.439(14) . ?
C41' H41A 0.9900 . ?
C41' H41B 0.9900 . ?
O1 C41 1.408(13) . ?
O1 C38 1.402(13) . ?
C41 H41C 0.9900 . ?
C41 H41D 0.9900 . ?
C41 C40 1.426(12) . ?
C40 H40C 0.9900 . ?
C40 H40D 0.9900 . ?
C40 C39 1.431(12) . ?
C39 H39C 0.9900 . ?
C39 H39D 0.9900 . ?
C39 C38 1.423(12) . ?
C38 H38C 0.9900 . ?
C38 H38D 0.9900 . ?

loop_
_geom_torsion_atom_site_label_1
_geom_torsion_atom_site_label_2
_geom_torsion_atom_site_label_3
_geom_torsion_atom_site_label_4
_geom_torsion
_geom_torsion_site_symmetry_1
_geom_torsion_site_symmetry_2
_geom_torsion_site_symmetry_3
_geom_torsion_site_symmetry_4
_geom_torsion_publ_flag
K1 N1 C1 Mg1 85.05(11) . . . . ?
K1 N1 C1 C2 71.2(2) . . . . ?
K1 N1 C1 C4 -100.9(2) . . . . ?
K1 N1 C17 C22 -40.2(3) . . . . ?
K1 N1 C17 C18 144.6(2) . . . . ?
K1 N2 C2 Mg1 -85.10(11) . . . . ?
K1 N2 C2 C1 -72.2(2) . . . . ?
K1 N2 C2 C3 99.2(2) . . . . ?
K1 N2 C5 C10 38.6(3) . . . . ?
K1 N2 C5 C6 -146.6(2) . . . . ?
K1 C1 C2 Mg1 86.05(5) . . . . ?
K1 C1 C2 N2 77.1(2) . . . . ?
K1 C1 C2 C3 -94.0(2) . . . . ?
K1 C29 C30 Mg1 162.43(11) 1_565 . . . ?
K1 C29 C30 C31 96.0(2) 1_565 . . . ?
K1 C29 C33 Mg1 -134.73(11) 1_565 . . . ?
K1 C29 C33 C32 -68.5(2) 1_565 . . . ?
K1 C29 C33 C34 107.9(3) 1_565 . . . ?
K1 O1' C38' C39' -159.9(14) . . . . ?
K1 O1' C41' C40' 132.5(11) . . . . ?
K1 O1 C41 C40 -166.3(11) . . . . ?
K1 O1 C38 C39 165.6(14) . . . . ?
Mg1 N1 C1 K1 -85.05(11) . . . . ?
Mg1 N1 C1 C2 -13.9(3) . . . . ?
Mg1 N1 C1 C4 174.01(19) . . . . ?
Mg1 N1 C17 C22 90.8(3) . . . . ?
Mg1 N1 C17 C18 -84.4(3) . . . . ?
Mg1 N2 C2 K1 85.10(11) . . . . ?
Mg1 N2 C2 C1 12.8(3) . . . . ?
Mg1 N2 C2 C3 -175.7(2) . . . . ?
Mg1 N2 C5 C10 -95.2(3) . . . . ?
Mg1 N2 C5 C6 79.6(3) . . . . ?
Mg1 C1 C2 K1 -86.05(5) . . . . ?
Mg1 C1 C2 N2 -9.00(19) . . . . ?
Mg1 C1 C2 C3 179.9(3) . . . . ?
Mg1 C1 C4 K1 103.6(6) . . . . ?
Mg1 C2 C3 K1 -99.3(6) . . . . ?
Mg1 C29 C30 K1 -162.43(11) . . . 1_565 ?
Mg1 C29 C30 C31 -66.39(18) . . . . ?
Mg1 C29 C33 C32 66.26(19) . . . . ?
Mg1 C29 C33 C34 -117.4(3) . . . . ?
Mg1 C31 C30 K1 155.34(12) . . . 1_565 ?
Mg1 C31 C30 C29 65.16(17) . . . . ?
Mg1 C31 C32 C33 -63.2(2) . . . . ?
Mg1 C31 C32 C37 122.2(3) . . . . ?
Mg1 C32 C33 C29 -65.30(18) . . . . ?
Mg1 C32 C33 C34 118.3(3) . . . . ?
N1 C1 C2 K1 -76.41(19) . . . . ?
N1 C1 C2 Mg1 9.64(18) . . . . ?
N1 C1 C2 N2 0.6(3) . . . . ?
N1 C1 C2 C3 -170.4(2) . . . . ?
N1 C1 C4 K1 90.9(2) . . . . ?
N1 C17 C22 C21 -173.6(2) . . . . ?
N1 C17 C22 C23 9.6(4) . . . . ?
N1 C17 C18 C19 174.2(2) . . . . ?
N1 C17 C18 C26 -2.0(4) . . . . ?
N2 C2 C3 K1 -90.1(2) . . . . ?
N2 C5 C10 C14 -5.6(4) . . . . ?
N2 C5 C10 C9 175.8(3) . . . . ?
N2 C5 C6 C11 -0.2(4) . . . . ?
N2 C5 C6 C7 -176.6(3) . . . . ?
C1 N1 C17 C22 -127.3(3) . . . . ?
C1 N1 C17 C18 57.5(3) . . . . ?
C1 C2 C3 K1 80.9(2) . . . . ?
C2 N2 C5 C10 124.2(3) . . . . ?
C2 N2 C5 C6 -61.0(3) . . . . ?
C2 C1 C4 K1 -80.9(2) . . . . ?
C17 N1 C1 K1 128.8(2) . . . . ?
C17 N1 C1 Mg1 -146.2(3) . . . . ?
C17 N1 C1 C2 -160.0(2) . . . . ?
C17 N1 C1 C4 27.8(3) . . . . ?
C17 C22 C21 C20 -1.1(5) . . . . ?
C17 C22 C23 C24 76.5(3) . . . . ?
C17 C22 C23 C25 -160.5(3) . . . . ?
C17 C18 C19 C20 -0.4(5) . . . . ?
C17 C18 C26 C28 108.6(3) . . . . ?
C17 C18 C26 C27 -128.2(3) . . . . ?
C4 C1 C2 K1 95.4(2) . . . . ?
C4 C1 C2 Mg1 -178.5(2) . . . . ?
C4 C1 C2 N2 172.5(2) . . . . ?
C4 C1 C2 C3 1.4(4) . . . . ?
C22 C17 C18 C19 -1.0(4) . . . . ?
C22 C17 C18 C26 -177.2(3) . . . . ?
C22 C21 C20 C19 -0.3(6) . . . . ?
C22 C23 C24 K1 -101.5(2) . . . . ?
C5 N2 C2 K1 -129.1(2) . . . . ?
C5 N2 C2 Mg1 145.8(3) . . . . ?
C5 N2 C2 C1 158.6(2) . . . . ?
C5 N2 C2 C3 -30.0(3) . . . . ?
C5 C10 C9 C8 -0.9(6) . . . . ?
C5 C6 C11 C13 -117.2(4) . . . . ?
C5 C6 C11 C12 121.1(4) . . . . ?
C5 C6 C7 C8 2.8(6) . . . . ?
C31 C32 C33 Mg1 64.5(2) . . . . ?
C31 C32 C33 C29 -0.8(3) . . . . ?
C31 C32 C33 C34 -177.2(3) . . . . ?
C30 C29 C33 Mg1 -65.18(17) . . . . ?
C30 C29 C33 C32 1.1(3) . . . . ?
C30 C29 C33 C34 177.4(3) . . . . ?
C30 C31 C32 Mg1 63.39(19) . . . . ?
C30 C31 C32 C33 0.1(3) . . . . ?
C30 C31 C32 C37 -174.5(3) . . . . ?
C14 C10 C9 C8 -179.5(4) . . . . ?
C10 C5 C6 C11 174.6(3) . . . . ?
C10 C5 C6 C7 -1.8(4) . . . . ?
C10 C14 C15 K1 99.9(2) . . . . ?
C10 C9 C8 C7 1.8(7) . . . . ?
C18 C17 C22 C21 1.7(4) . . . . ?
C18 C17 C22 C23 -175.1(3) . . . . ?
C18 C19 C20 C21 1.1(6) . . . . ?
C32 C31 C30 K1 90.7(2) . . . 1_565 ?
C32 C31 C30 Mg1 -64.6(2) . . . . ?
C32 C31 C30 C29 0.5(3) . . . . ?
C21 C22 C23 C24 -100.2(3) . . . . ?
C21 C22 C23 C25 22.8(4) . . . . ?
C23 C22 C21 C20 175.7(3) . . . . ?
C6 C5 C10 C14 179.5(3) . . . . ?
C6 C5 C10 C9 0.9(4) . . . . ?
C6 C7 C8 C9 -2.8(7) . . . . ?
C35 C29 C30 K1 80.1(3) . . . 1_565 ?
C35 C29 C30 Mg1 -117.4(3) . . . . ?
C35 C29 C30 C31 176.2(2) . . . . ?
C35 C29 C33 Mg1 117.6(3) . . . . ?
C35 C29 C33 C32 -176.1(3) . . . . ?
C35 C29 C33 C34 0.2(5) . . . . ?
C33 C29 C30 K1 -97.04(18) . . . 1_565 ?
C33 C29 C30 Mg1 65.39(17) . . . . ?
C33 C29 C30 C31 -1.0(3) . . . . ?
C19 C18 C26 C28 -67.6(4) . . . . ?
C19 C18 C26 C27 55.6(4) . . . . ?
C11 C6 C7 C8 -173.7(4) . . . . ?
C26 C18 C19 C20 176.0(3) . . . . ?
C7 C6 C11 C13 59.1(5) . . . . ?
C7 C6 C11 C12 -62.5(5) . . . . ?
C36 C31 C30 K1 -88.0(3) . . . 1_565 ?
C36 C31 C30 Mg1 116.7(3) . . . . ?
C36 C31 C30 C29 -178.2(3) . . . . ?
C36 C31 C32 Mg1 -117.9(3) . . . . ?
C36 C31 C32 C33 178.9(3) . . . . ?
C36 C31 C32 C37 4.3(5) . . . . ?
C25 C23 C24 K1 131.4(3) . . . . ?
C16 C14 C10 C5 153.1(3) . . . . ?
C16 C14 C10 C9 -28.3(5) . . . . ?
C16 C14 C15 K1 -133.4(3) . . . . ?
C15 C14 C10 C5 -82.7(4) . . . . ?
C15 C14 C10 C9 95.9(4) . . . . ?
C37 C32 C33 Mg1 -120.7(3) . . . . ?
C37 C32 C33 C29 174.0(3) . . . . ?
C37 C32 C33 C34 -2.4(5) . . . . ?
O1' C38' C39' C40' 26(2) . . . . ?
C38' O1' C41' C40' -22.4(19) . . . . ?
C38' C39' C40' C41' -38(2) . . . . ?
C39' C40' C41' O1' 38.0(18) . . . . ?
C41' O1' C38' C39' -3(2) . . . . ?
O1 C41 C40 C39 -6(2) . . . . ?
C41 O1 C38 C39 -8(2) . . . . ?
C41 C40 C39 C38 1(3) . . . . ?
C40 C39 C38 O1 5(3) . . . . ?
C38 O1 C41 C40 9(2) . . . . ?
